data_1560093
loop_
_publ_author_name
'Payne, Jack'
'McKeown, Paul'
'Driscoll, Oliver'
'Kociok-K\"ohn, Gabriele'
'Emanuelsson, Emma A. C.'
'Jones, Matthew D.'

_publ_section_title
;
 Make or break: Mg(ii)- and Zn(ii)-catalen complexes for PLA production
 and recycling of commodity polyesters
;
_journal_issue 8
_journal_name_full 'Polymer Chemistry'
_journal_page_first 1086
_journal_page_last 1096
_journal_paper_doi 10.1039/D0PY01519A
_journal_volume 12
_journal_year 2021
_chemical_formula_sum 'C30 H36 Cl2 N2 O2 Zn'
_chemical_formula_weight 592.88
_space_group_crystal_system monoclinic
_space_group_IT_number 14
_space_group_name_Hall '-P 2ybc'
_space_group_name_H-M_alt 'P 1 21/c 1'
_atom_sites_solution_hydrogens geom
_audit_creation_method SHELXL-2017/1
_audit_update_record
;
2020-10-29 deposited with the CCDC.	2020-12-26 downloaded from the CCDC.
;
_cell_angle_alpha 90
_cell_angle_beta 94.567(5)
_cell_angle_gamma 90
_cell_formula_units_Z 4
_cell_length_a 9.8683(8)
_cell_length_b 14.2238(12)
_cell_length_c 20.5519(9)
_cell_measurement_reflns_used 3277
_cell_measurement_temperature 150(2)
_cell_measurement_theta_max 70.6910
_cell_measurement_theta_min 3.7760
_cell_volume 2875.6(4)
_computing_cell_refinement 'CrysAlisPro 1.171.38.41 (Rigaku OD, 2015)'
_computing_data_collection 'CrysAlisPro 1.171.38.41 (Rigaku OD, 2015)'
_computing_data_reduction 'CrysAlisPro 1.171.38.41 (Rigaku OD, 2015)'
_computing_molecular_graphics 'ORTEP3 for Windows - Farrugia, L. J. J. Appl. Crystallogr. 1997, 30, 565'
_computing_publication_material
;
 'WinGX publication routines, Farrugia, 
 L. J., J. Appl. Crystallogr., 1999, 32, 837-838
;
_computing_structure_refinement
;
 SHELXL-2014/8 (Sheldrick, 2014)
 Sheldrick GM (2008) Acta Crystallogr A64:112-122 and 
 C. B. H\"ubschle, G. M. Sheldrick and B. Dittrich
 ShelXle: a Qt graphical user interface for SHELXL
 J. Appl. Cryst., 44, (2011) 1281-1284.
;
_computing_structure_solution
; 
 SHELXT
 Sheldrick, G. M. (2008). Acta Cryst. A64, 112-122.
;
_diffrn_ambient_environment N~2~
_diffrn_ambient_temperature 150.01(10)
_diffrn_detector 'CCD plate'
_diffrn_detector_area_resol_mean 8.1150
_diffrn_detector_type EosS2
_diffrn_measured_fraction_theta_full 0.996
_diffrn_measured_fraction_theta_max 0.996
_diffrn_measurement_device 'four-circle diffractometer'
_diffrn_measurement_device_type 'SuperNova, Dual, Cu at home/near, EosS2'
_diffrn_radiation_monochromator mirror
_diffrn_radiation_probe x-ray
_diffrn_radiation_type 'Cu K\a'
_diffrn_radiation_wavelength 1.54184
_diffrn_reflns_av_R_equivalents 0.0539
_diffrn_reflns_av_unetI/netI 0.0762
_diffrn_reflns_Laue_measured_fraction_full 0.996
_diffrn_reflns_Laue_measured_fraction_max 0.996
_diffrn_reflns_limit_h_max 10
_diffrn_reflns_limit_h_min -11
_diffrn_reflns_limit_k_max 16
_diffrn_reflns_limit_k_min -13
_diffrn_reflns_limit_l_max 24
_diffrn_reflns_limit_l_min -24
_diffrn_reflns_number 10029
_diffrn_reflns_point_group_measured_fraction_full 0.996
_diffrn_reflns_point_group_measured_fraction_max 0.996
_diffrn_reflns_theta_full 66.599
_diffrn_reflns_theta_max 66.599
_diffrn_reflns_theta_min 3.783
_diffrn_source 'micro-focus sealed X-ray tube'
_diffrn_source_type 'SuperNova (Cu) X-ray Source'
_exptl_absorpt_coefficient_mu 3.122
_exptl_absorpt_correction_T_max 1.00000
_exptl_absorpt_correction_T_min 0.80520
_exptl_absorpt_correction_type multi-scan
_exptl_absorpt_process_details
;
CrysAlisPro 1.171.40.67a (Rigaku Oxford Diffraction, 2019)
Empirical absorption correction using spherical harmonics,
 implemented in SCALE3 ABSPACK scaling algorithm.
;
_exptl_crystal_colour colourless
_exptl_crystal_density_diffrn 1.369
_exptl_crystal_description rectangle
_exptl_crystal_F_000 1240
_exptl_crystal_size_max 0.3
_exptl_crystal_size_mid 0.1
_exptl_crystal_size_min 0.1
_refine_diff_density_max 0.966
_refine_diff_density_min -0.473
_refine_diff_density_rms 0.102
_refine_ls_extinction_method none
_refine_ls_goodness_of_fit_ref 1.032
_refine_ls_hydrogen_treatment constr
_refine_ls_matrix_type full
_refine_ls_number_parameters 341
_refine_ls_number_reflns 5054
_refine_ls_number_restraints 0
_refine_ls_restrained_S_all 1.032
_refine_ls_R_factor_all 0.0721
_refine_ls_R_factor_gt 0.0563
_refine_ls_shift/su_max 0.001
_refine_ls_shift/su_mean 0.000
_refine_ls_structure_factor_coef Fsqd
_refine_ls_weighting_details 'w=1/[\s^2^(Fo^2^)+(0.0777P)^2^+0.8365P] where P=(Fo^2^+2Fc^2^)/3'
_refine_ls_weighting_scheme calc
_refine_ls_wR_factor_gt 0.1353
_refine_ls_wR_factor_ref 0.1474
_reflns_Friedel_coverage 0.000
_reflns_number_gt 4042
_reflns_number_total 5054
_reflns_threshold_expression 'I > 2\s(I)'
_cod_data_source_file d0py01519a2.cif
_cod_data_source_block Zn(2)2
_cod_depositor_comments 'Adding full bibliography for 1560087--1560093.cif.'
_cod_original_sg_symbol_H-M 'P 21/c'
_cod_database_code 1560093
_shelx_shelxl_version_number 2017/1
_shelx_space_group_comment
;
The symmetry employed for this shelxl refinement is uniquely defined
by the following loop, which should always be used as a source of
symmetry information in preference to the above space-group names.
They are only intended as comments.
;
_oxdiff_exptl_absorpt_empirical_full_min 0.736
_oxdiff_exptl_absorpt_empirical_full_max 1.338
_oxdiff_exptl_absorpt_empirical_details
;
Empirical correction (ABSPACK) includes:
- Absorption correction using spherical harmonics
- Frame scaling
;

loop_
_space_group_symop_operation_xyz
'x, y, z'
'-x, y+1/2, -z+1/2'
'-x, -y, -z'
'x, -y-1/2, z-1/2'

loop_
_atom_site_label
_atom_site_type_symbol
_atom_site_fract_x
_atom_site_fract_y
_atom_site_fract_z
_atom_site_U_iso_or_equiv
_atom_site_adp_type
_atom_site_occupancy
_atom_site_site_symmetry_order
_atom_site_calc_flag
_atom_site_refinement_flags_posn
_atom_site_refinement_flags_adp
_atom_site_refinement_flags_occupancy
_atom_site_disorder_assembly
_atom_site_disorder_group
Zn1 Zn 0.04198(4) 0.46053(3) 0.44203(2) 0.02570(16) Uani 1 1 d . . . . .
Cl1 Cl -0.01349(11) 0.74678(7) 0.31861(4) 0.0443(2) Uani 1 1 d . . . . .
O1 O 0.1421(2) 0.51490(16) 0.52441(10) 0.0252(4) Uani 1 1 d . . . . .
N1 N 0.0728(3) 0.3347(2) 0.50406(13) 0.0270(6) Uani 1 1 d . . . . .
H1 H -0.002747 0.328086 0.533434 0.032 Uiso 1 1 calc R U . . .
C1 C 0.2283(3) 0.4501(2) 0.55241(14) 0.0244(6) Uani 1 1 d . . . . .
Cl2 Cl 0.21528(11) 0.59272(8) 0.11501(4) 0.0497(3) Uani 1 1 d . . . . .
O2 O 0.0397(3) 0.56719(18) 0.38056(11) 0.0327(5) Uani 1 1 d . . . . .
N2 N 0.1202(3) 0.3729(2) 0.37693(13) 0.0292(6) Uani 1 1 d . . . . .
C2 C 0.3477(3) 0.4752(2) 0.59073(14) 0.0253(6) Uani 1 1 d . . . . .
C3 C 0.4315(3) 0.4037(3) 0.61627(15) 0.0276(7) Uani 1 1 d . . . . .
H3 H 0.511591 0.420453 0.642435 0.033 Uiso 1 1 calc R U . . .
C4 C 0.4045(3) 0.3087(3) 0.60556(15) 0.0284(7) Uani 1 1 d . . . . .
C5 C 0.2869(3) 0.2854(2) 0.56776(15) 0.0277(6) Uani 1 1 d . . . . .
H5 H 0.265520 0.221124 0.559521 0.033 Uiso 1 1 calc R U . . .
C6 C 0.2004(3) 0.3545(2) 0.54191(15) 0.0271(7) Uani 1 1 d . . . . .
C7 C 0.3836(3) 0.5794(2) 0.60491(16) 0.0287(7) Uani 1 1 d . . . . .
C8 C 0.3936(4) 0.6325(3) 0.54035(19) 0.0414(9) Uani 1 1 d . . . . .
H8A H 0.411685 0.699133 0.549467 0.062 Uiso 1 1 calc R U . . .
H8B H 0.307791 0.626148 0.513260 0.062 Uiso 1 1 calc R U . . .
H8C H 0.467781 0.606009 0.517134 0.062 Uiso 1 1 calc R U . . .
C9 C 0.2739(4) 0.6243(3) 0.64335(19) 0.0376(8) Uani 1 1 d . . . . .
H9A H 0.271036 0.592327 0.685437 0.056 Uiso 1 1 calc R U . . .
H9B H 0.185409 0.618498 0.618480 0.056 Uiso 1 1 calc R U . . .
H9C H 0.295137 0.690986 0.650749 0.056 Uiso 1 1 calc R U . . .
C10 C 0.5195(4) 0.5897(3) 0.6444(2) 0.0420(9) Uani 1 1 d . . . . .
H10A H 0.540932 0.656558 0.650389 0.063 Uiso 1 1 calc R U . . .
H10B H 0.590620 0.559329 0.621150 0.063 Uiso 1 1 calc R U . . .
H10C H 0.514694 0.559822 0.687113 0.063 Uiso 1 1 calc R U . . .
C11 C 0.5020(4) 0.2341(3) 0.63677(16) 0.0328(7) Uani 1 1 d . . . . .
C12 C 0.5166(7) 0.2485(4) 0.7111(2) 0.0725(17) Uani 1 1 d . . . . .
H12A H 0.427487 0.241665 0.728489 0.109 Uiso 1 1 calc R U . . .
H12B H 0.552408 0.311551 0.721060 0.109 Uiso 1 1 calc R U . . .
H12C H 0.579231 0.201356 0.731152 0.109 Uiso 1 1 calc R U . . .
C13 C 0.4540(5) 0.1354(3) 0.6231(3) 0.0567(12) Uani 1 1 d . . . . .
H13A H 0.516298 0.091117 0.646609 0.085 Uiso 1 1 calc R U . . .
H13B H 0.451978 0.123070 0.576131 0.085 Uiso 1 1 calc R U . . .
H13C H 0.362531 0.127591 0.637678 0.085 Uiso 1 1 calc R U . . .
C14 C 0.6422(5) 0.2444(4) 0.6125(3) 0.0564(12) Uani 1 1 d . . . . .
H14A H 0.705363 0.201343 0.636633 0.085 Uiso 1 1 calc R U . . .
H14B H 0.673852 0.309196 0.619176 0.085 Uiso 1 1 calc R U . . .
H14C H 0.638084 0.229161 0.565828 0.085 Uiso 1 1 calc R U . . .
C15 C 0.0721(4) 0.2553(3) 0.45803(17) 0.0325(7) Uani 1 1 d . . . . .
H15A H -0.022278 0.241773 0.440588 0.039 Uiso 1 1 calc R U . . .
H15B H 0.108932 0.198492 0.480956 0.039 Uiso 1 1 calc R U . . .
C16 C 0.1586(4) 0.2796(3) 0.40206(16) 0.0319(7) Uani 1 1 d . . . . .
H16A H 0.256060 0.279087 0.417767 0.038 Uiso 1 1 calc R U . . .
H16B H 0.144018 0.232338 0.366856 0.038 Uiso 1 1 calc R U . . .
C17 C 0.1496(3) 0.3968(3) 0.31944(16) 0.0304(7) Uani 1 1 d . . . . .
H17 H 0.188610 0.349521 0.294102 0.036 Uiso 1 1 calc R U . . .
C18 C 0.1293(3) 0.4885(3) 0.28919(15) 0.0297(7) Uani 1 1 d . . . . .
C19 C 0.1721(4) 0.4981(3) 0.22557(17) 0.0354(8) Uani 1 1 d . . . . .
H19 H 0.209926 0.445543 0.205010 0.042 Uiso 1 1 calc R U . . .
C20 C 0.1601(4) 0.5817(3) 0.19322(17) 0.0371(8) Uani 1 1 d . . . . .
C21 C 0.1025(4) 0.6598(3) 0.22132(17) 0.0351(8) Uani 1 1 d . . . . .
H21 H 0.092377 0.717666 0.198327 0.042 Uiso 1 1 calc R U . . .
C22 C 0.0604(4) 0.6508(3) 0.28356(17) 0.0326(7) Uani 1 1 d . . . . .
C23 C 0.0751(3) 0.5670(3) 0.32171(16) 0.0299(7) Uani 1 1 d . . . . .
C24 C 0.0970(5) -0.0569(4) 0.4276(2) 0.0592(12) Uani 1 1 d . . . . .
H24A H 0.079378 -0.033829 0.471104 0.089 Uiso 1 1 calc R U . . .
H24B H 0.129135 -0.122023 0.430929 0.089 Uiso 1 1 calc R U . . .
H24C H 0.013043 -0.054062 0.398860 0.089 Uiso 1 1 calc R U . . .
C25 C 0.2033(5) 0.0032(3) 0.4002(2) 0.0481(10) Uani 1 1 d . . . . .
C26 C 0.3066(5) 0.0431(3) 0.4410(2) 0.0484(10) Uani 1 1 d . . . . .
H31 H 0.307586 0.033655 0.486832 0.058 Uiso 1 1 calc R U . . .
C27 C 0.4072(5) 0.0960(3) 0.4166(2) 0.0533(11) Uani 1 1 d . . . . .
H27 H 0.477314 0.122269 0.445349 0.064 Uiso 1 1 calc R U . . .
C28 C 0.4068(5) 0.1111(3) 0.3501(3) 0.0545(11) Uani 1 1 d . . . . .
H28 H 0.476402 0.147759 0.333068 0.065 Uiso 1 1 calc R U . . .
C29 C 0.3040(5) 0.0724(4) 0.3082(2) 0.0520(11) Uani 1 1 d . . . . .
H29 H 0.302140 0.083025 0.262541 0.062 Uiso 1 1 calc R U . . .
C30 C 0.2048(5) 0.0186(4) 0.3336(2) 0.0507(11) Uani 1 1 d . . . . .
H30 H 0.135658 -0.008693 0.304708 0.061 Uiso 1 1 calc R U . . .

loop_
_atom_site_aniso_label
_atom_site_aniso_U_11
_atom_site_aniso_U_22
_atom_site_aniso_U_33
_atom_site_aniso_U_23
_atom_site_aniso_U_13
_atom_site_aniso_U_12
Zn1 0.0266(2) 0.0279(3) 0.0220(2) -0.00222(16) -0.00203(15) 0.00536(17)
Cl1 0.0612(6) 0.0362(5) 0.0364(4) 0.0043(3) 0.0091(4) 0.0136(4)
O1 0.0243(10) 0.0285(12) 0.0220(9) -0.0018(8) -0.0035(8) 0.0026(9)
N1 0.0262(13) 0.0267(14) 0.0273(12) -0.0018(11) -0.0024(10) 0.0024(11)
C1 0.0253(14) 0.0296(16) 0.0185(13) 0.0007(12) 0.0024(11) 0.0052(13)
Cl2 0.0552(6) 0.0642(7) 0.0313(4) 0.0063(4) 0.0139(4) 0.0068(5)
O2 0.0419(13) 0.0314(12) 0.0251(11) 0.0009(9) 0.0053(10) 0.0065(10)
N2 0.0282(13) 0.0308(15) 0.0278(13) -0.0050(11) -0.0027(11) 0.0049(11)
C2 0.0253(14) 0.0318(17) 0.0189(13) -0.0025(12) 0.0032(11) 0.0006(13)
C3 0.0229(14) 0.0374(18) 0.0220(13) -0.0012(13) -0.0012(11) 0.0021(13)
C4 0.0265(15) 0.0364(18) 0.0225(13) 0.0031(13) 0.0024(12) 0.0045(14)
C5 0.0294(15) 0.0305(17) 0.0232(14) 0.0003(12) 0.0018(12) 0.0027(14)
C6 0.0254(15) 0.0332(17) 0.0223(13) -0.0003(12) 0.0000(12) 0.0012(13)
C7 0.0282(16) 0.0322(17) 0.0256(15) -0.0072(13) 0.0008(12) 0.0025(13)
C8 0.050(2) 0.038(2) 0.0367(18) 0.0007(16) 0.0016(16) -0.0111(17)
C9 0.0326(17) 0.038(2) 0.0415(18) -0.0143(16) 0.0006(15) 0.0043(15)
C10 0.0301(18) 0.042(2) 0.053(2) -0.0114(17) -0.0047(16) 0.0013(16)
C11 0.0331(17) 0.0373(19) 0.0275(16) 0.0059(14) -0.0018(13) 0.0102(15)
C12 0.106(4) 0.076(4) 0.034(2) 0.007(2) -0.007(2) 0.038(3)
C13 0.052(2) 0.045(2) 0.071(3) 0.013(2) -0.006(2) 0.009(2)
C14 0.040(2) 0.056(3) 0.073(3) 0.015(2) 0.002(2) 0.014(2)
C15 0.0318(16) 0.0308(18) 0.0337(17) -0.0031(14) -0.0054(13) -0.0013(14)
C16 0.0342(16) 0.0314(17) 0.0294(15) -0.0055(13) -0.0018(13) 0.0056(14)
C17 0.0247(15) 0.0351(18) 0.0311(16) -0.0100(14) 0.0011(12) 0.0056(14)
C18 0.0252(14) 0.0393(19) 0.0241(14) -0.0021(13) -0.0005(12) 0.0015(14)
C19 0.0329(17) 0.046(2) 0.0276(16) -0.0039(15) 0.0038(13) 0.0065(16)
C20 0.0295(16) 0.054(2) 0.0274(16) 0.0030(15) 0.0010(13) -0.0002(16)
C21 0.0343(17) 0.041(2) 0.0296(16) 0.0065(15) 0.0014(13) 0.0006(15)
C22 0.0316(16) 0.0358(19) 0.0305(16) -0.0020(14) 0.0016(13) 0.0028(15)
C23 0.0258(15) 0.0345(18) 0.0291(16) -0.0012(13) -0.0002(12) 0.0006(14)
C24 0.053(3) 0.077(3) 0.049(2) -0.016(2) 0.015(2) 0.004(2)
C25 0.051(2) 0.049(2) 0.044(2) -0.0089(18) 0.0055(18) 0.014(2)
C26 0.056(2) 0.047(2) 0.041(2) -0.0071(18) 0.0004(18) 0.010(2)
C27 0.057(3) 0.046(2) 0.056(2) -0.007(2) -0.002(2) 0.008(2)
C28 0.052(2) 0.043(2) 0.069(3) 0.003(2) 0.006(2) 0.012(2)
C29 0.061(3) 0.052(3) 0.043(2) 0.0005(19) 0.0062(19) 0.021(2)
C30 0.046(2) 0.058(3) 0.047(2) -0.014(2) -0.0029(18) 0.015(2)

loop_
_atom_type_symbol
_atom_type_description
_atom_type_scat_dispersion_real
_atom_type_scat_dispersion_imag
_atom_type_scat_source
C C 0.0181 0.0091 'International Tables Vol C Tables 4.2.6.8 and 6.1.1.4'
H H 0.0000 0.0000 'International Tables Vol C Tables 4.2.6.8 and 6.1.1.4'
N N 0.0311 0.0180 'International Tables Vol C Tables 4.2.6.8 and 6.1.1.4'
O O 0.0492 0.0322 'International Tables Vol C Tables 4.2.6.8 and 6.1.1.4'
Cl Cl 0.3639 0.7018 'International Tables Vol C Tables 4.2.6.8 and 6.1.1.4'
Zn Zn -1.5491 0.6778 'International Tables Vol C Tables 4.2.6.8 and 6.1.1.4'

loop_
_geom_angle_atom_site_label_1
_geom_angle_atom_site_label_2
_geom_angle_atom_site_label_3
_geom_angle
_geom_angle_site_symmetry_1
_geom_angle_site_symmetry_3
_geom_angle_publ_flag
O2 Zn1 N2 92.04(11) . . ?
O2 Zn1 O1 96.91(10) . 3_566 ?
N2 Zn1 O1 136.95(10) . 3_566 ?
O2 Zn1 O1 102.69(10) . . ?
N2 Zn1 O1 126.55(10) . . ?
O1 Zn1 O1 92.32(8) 3_566 . ?
O2 Zn1 N1 171.33(10) . . ?
N2 Zn1 N1 80.81(11) . . ?
O1 Zn1 N1 91.68(10) 3_566 . ?
O1 Zn1 N1 78.04(10) . . ?
O2 Zn1 Zn1 104.23(7) . 3_566 ?
N2 Zn1 Zn1 163.12(9) . 3_566 ?
O1 Zn1 Zn1 46.44(6) 3_566 3_566 ?
O1 Zn1 Zn1 45.88(6) . 3_566 ?
N1 Zn1 Zn1 82.58(7) . 3_566 ?
C1 O1 Zn1 121.60(19) . 3_566 ?
C1 O1 Zn1 109.93(19) . . ?
Zn1 O1 Zn1 87.68(8) 3_566 . ?
C6 N1 C15 116.8(3) . . ?
C6 N1 Zn1 103.1(2) . . ?
C15 N1 Zn1 104.9(2) . . ?
C6 N1 H1 110.5 . . ?
C15 N1 H1 110.5 . . ?
Zn1 N1 H1 110.5 . . ?
O1 C1 C6 119.2(3) . . ?
O1 C1 C2 122.2(3) . . ?
C6 C1 C2 118.5(3) . . ?
C23 O2 Zn1 127.7(2) . . ?
C17 N2 C16 119.5(3) . . ?
C17 N2 Zn1 124.8(3) . . ?
C16 N2 Zn1 115.2(2) . . ?
C3 C2 C1 118.1(3) . . ?
C3 C2 C7 120.7(3) . . ?
C1 C2 C7 121.2(3) . . ?
C2 C3 C4 123.4(3) . . ?
C2 C3 H3 118.3 . . ?
C4 C3 H3 118.3 . . ?
C5 C4 C3 117.6(3) . . ?
C5 C4 C11 122.5(3) . . ?
C3 C4 C11 119.9(3) . . ?
C6 C5 C4 120.7(3) . . ?
C6 C5 H5 119.6 . . ?
C4 C5 H5 119.6 . . ?
C5 C6 C1 121.6(3) . . ?
C5 C6 N1 123.4(3) . . ?
C1 C6 N1 114.9(3) . . ?
C10 C7 C9 108.4(3) . . ?
C10 C7 C8 107.4(3) . . ?
C9 C7 C8 109.7(3) . . ?
C10 C7 C2 111.9(3) . . ?
C9 C7 C2 109.7(3) . . ?
C8 C7 C2 109.7(3) . . ?
C7 C8 H8A 109.5 . . ?
C7 C8 H8B 109.5 . . ?
H8A C8 H8B 109.5 . . ?
C7 C8 H8C 109.5 . . ?
H8A C8 H8C 109.5 . . ?
H8B C8 H8C 109.5 . . ?
C7 C9 H9A 109.5 . . ?
C7 C9 H9B 109.5 . . ?
H9A C9 H9B 109.5 . . ?
C7 C9 H9C 109.5 . . ?
H9A C9 H9C 109.5 . . ?
H9B C9 H9C 109.5 . . ?
C7 C10 H10A 109.5 . . ?
C7 C10 H10B 109.5 . . ?
H10A C10 H10B 109.5 . . ?
C7 C10 H10C 109.5 . . ?
H10A C10 H10C 109.5 . . ?
H10B C10 H10C 109.5 . . ?
C13 C11 C14 108.1(4) . . ?
C13 C11 C12 108.3(4) . . ?
C14 C11 C12 107.4(4) . . ?
C13 C11 C4 113.0(3) . . ?
C14 C11 C4 110.7(3) . . ?
C12 C11 C4 109.2(3) . . ?
C11 C12 H12A 109.5 . . ?
C11 C12 H12B 109.5 . . ?
H12A C12 H12B 109.5 . . ?
C11 C12 H12C 109.5 . . ?
H12A C12 H12C 109.5 . . ?
H12B C12 H12C 109.5 . . ?
C11 C13 H13A 109.5 . . ?
C11 C13 H13B 109.5 . . ?
H13A C13 H13B 109.5 . . ?
C11 C13 H13C 109.5 . . ?
H13A C13 H13C 109.5 . . ?
H13B C13 H13C 109.5 . . ?
C11 C14 H14A 109.5 . . ?
C11 C14 H14B 109.5 . . ?
H14A C14 H14B 109.5 . . ?
C11 C14 H14C 109.5 . . ?
H14A C14 H14C 109.5 . . ?
H14B C14 H14C 109.5 . . ?
N1 C15 C16 109.7(3) . . ?
N1 C15 H15A 109.7 . . ?
C16 C15 H15A 109.7 . . ?
N1 C15 H15B 109.7 . . ?
C16 C15 H15B 109.7 . . ?
H15A C15 H15B 108.2 . . ?
N2 C16 C15 109.1(3) . . ?
N2 C16 H16A 109.9 . . ?
C15 C16 H16A 109.9 . . ?
N2 C16 H16B 109.9 . . ?
C15 C16 H16B 109.9 . . ?
H16A C16 H16B 108.3 . . ?
N2 C17 C18 126.7(3) . . ?
N2 C17 H17 116.7 . . ?
C18 C17 H17 116.7 . . ?
C23 C18 C19 120.5(3) . . ?
C23 C18 C17 123.1(3) . . ?
C19 C18 C17 116.3(3) . . ?
C20 C19 C18 121.0(4) . . ?
C20 C19 H19 119.5 . . ?
C18 C19 H19 119.5 . . ?
C19 C20 C21 121.1(3) . . ?
C19 C20 Cl2 120.4(3) . . ?
C21 C20 Cl2 118.5(3) . . ?
C22 C21 C20 118.1(3) . . ?
C22 C21 H21 120.9 . . ?
C20 C21 H21 120.9 . . ?
C21 C22 C23 124.2(3) . . ?
C21 C22 Cl1 118.6(3) . . ?
C23 C22 Cl1 117.2(3) . . ?
O2 C23 C18 125.6(3) . . ?
O2 C23 C22 119.5(3) . . ?
C18 C23 C22 114.9(3) . . ?
C25 C24 H24A 109.5 . . ?
C25 C24 H24B 109.5 . . ?
H24A C24 H24B 109.5 . . ?
C25 C24 H24C 109.5 . . ?
H24A C24 H24C 109.5 . . ?
H24B C24 H24C 109.5 . . ?
C26 C25 C30 117.8(5) . . ?
C26 C25 C24 120.5(4) . . ?
C30 C25 C24 121.6(4) . . ?
C27 C26 C25 121.3(4) . . ?
C27 C26 H31 119.3 . . ?
C25 C26 H31 119.3 . . ?
C26 C27 C28 120.1(5) . . ?
C26 C27 H27 119.9 . . ?
C28 C27 H27 119.9 . . ?
C27 C28 C29 119.6(5) . . ?
C27 C28 H28 120.2 . . ?
C29 C28 H28 120.2 . . ?
C30 C29 C28 119.5(4) . . ?
C30 C29 H29 120.2 . . ?
C28 C29 H29 120.2 . . ?
C29 C30 C25 121.6(4) . . ?
C29 C30 H30 119.2 . . ?
C25 C30 H30 119.2 . . ?

loop_
_geom_bond_atom_site_label_1
_geom_bond_atom_site_label_2
_geom_bond_distance
_geom_bond_site_symmetry_2
_geom_bond_publ_flag
Zn1 O2 1.973(2) . ?
Zn1 N2 2.026(3) . ?
Zn1 O1 2.024(2) 3_566 ?
Zn1 O1 2.043(2) . ?
Zn1 N1 2.204(3) . ?
Zn1 Zn1 2.8176(8) 3_566 ?
Cl1 C22 1.732(4) . ?
O1 C1 1.351(4) . ?
N1 C6 1.454(4) . ?
N1 C15 1.473(4) . ?
N1 H1 1.0000 . ?
C1 C6 1.401(5) . ?
C1 C2 1.410(4) . ?
Cl2 C20 1.745(4) . ?
O2 C23 1.285(4) . ?
N2 C17 1.284(5) . ?
N2 C16 1.463(5) . ?
C2 C3 1.388(5) . ?
C2 C7 1.546(5) . ?
C3 C4 1.392(5) . ?
C3 H3 0.9500 . ?
C4 C5 1.384(5) . ?
C4 C11 1.537(5) . ?
C5 C6 1.380(5) . ?
C5 H5 0.9500 . ?
C7 C10 1.518(5) . ?
C7 C9 1.530(5) . ?
C7 C8 1.537(5) . ?
C8 H8A 0.9800 . ?
C8 H8B 0.9800 . ?
C8 H8C 0.9800 . ?
C9 H9A 0.9800 . ?
C9 H9B 0.9800 . ?
C9 H9C 0.9800 . ?
C10 H10A 0.9800 . ?
C10 H10B 0.9800 . ?
C10 H10C 0.9800 . ?
C11 C13 1.500(6) . ?
C11 C14 1.516(6) . ?
C11 C12 1.537(5) . ?
C12 H12A 0.9800 . ?
C12 H12B 0.9800 . ?
C12 H12C 0.9800 . ?
C13 H13A 0.9800 . ?
C13 H13B 0.9800 . ?
C13 H13C 0.9800 . ?
C14 H14A 0.9800 . ?
C14 H14B 0.9800 . ?
C14 H14C 0.9800 . ?
C15 C16 1.526(5) . ?
C15 H15A 0.9900 . ?
C15 H15B 0.9900 . ?
C16 H16A 0.9900 . ?
C16 H16B 0.9900 . ?
C17 C18 1.452(5) . ?
C17 H17 0.9500 . ?
C18 C23 1.428(5) . ?
C18 C19 1.412(5) . ?
C19 C20 1.363(6) . ?
C19 H19 0.9500 . ?
C20 C21 1.394(6) . ?
C21 C22 1.382(5) . ?
C21 H21 0.9500 . ?
C22 C23 1.427(5) . ?
C24 C25 1.497(7) . ?
C24 H24A 0.9800 . ?
C24 H24B 0.9800 . ?
C24 H24C 0.9800 . ?
C25 C26 1.389(7) . ?
C25 C30 1.388(6) . ?
C26 C27 1.373(7) . ?
C26 H31 0.9500 . ?
C27 C28 1.383(7) . ?
C27 H27 0.9500 . ?
C28 C29 1.391(7) . ?
C28 H28 0.9500 . ?
C29 C30 1.377(8) . ?
C29 H29 0.9500 . ?
C30 H30 0.9500 . ?
